data_7119348
loop_
_publ_author_name
'Boteju, Kasuni C.'
'Ellern, Arkady'
'Sadow, Aaron D.'

_publ_section_title
;
 Homoleptic organolanthanide compounds supported by the
 bis(dimethylsilyl)benzyl ligand.
;
_journal_issue 4
_journal_name_full 'Chemical communications (Cambridge, England)'
_journal_page_first 716
_journal_page_last 719
_journal_paper_doi 10.1039/c6cc09304c
_journal_volume 53
_journal_year 2017
_chemical_formula_moiety 'C33 H57 Nd Si6'
_chemical_formula_sum 'C33 H57 Nd Si6'
_chemical_formula_weight 766.56
_space_group_crystal_system monoclinic
_space_group_IT_number 14
_space_group_name_Hall '-P 2ybc'
_space_group_name_H-M_alt 'P 1 21/c 1'
_symmetry_space_group_name_Hall '-P 2ybc'
_symmetry_space_group_name_H-M 'P 1 21/c 1'
_atom_sites_solution_hydrogens mixed
_audit_creation_method SHELXL-2014/7
_audit_update_record
;
2016-11-16 deposited with the CCDC.
2016-12-12 downloaded from the CCDC.
;
_cell_angle_alpha 90
_cell_angle_beta 116.0170(10)
_cell_angle_gamma 90
_cell_formula_units_Z 8
_cell_length_a 22.3348(19)
_cell_length_b 19.8432(17)
_cell_length_c 19.8549(17)
_cell_measurement_reflns_used 9874
_cell_measurement_temperature 173(2)
_cell_measurement_theta_max 25.1756
_cell_measurement_theta_min 2.2741
_cell_volume 7907.9(12)
_computing_cell_refinement 'SAINT V7.66A (Bruker AXS, 2013)'
_computing_data_collection 'APEX2 Suite (Bruker AXS, 2013)'
_computing_data_reduction 'SAINT V7.66A (Bruker AXS, 2013)'
_computing_molecular_graphics 'XSHELL (Bruker AXS, 2007)'
_computing_publication_material 'APEX2 Suite (Bruker AXS, 2013)'
_computing_structure_refinement 'SHELXL-2014/7 (Sheldrick, 2014)'
_computing_structure_solution 'SHELXS-2013 (Sheldrick, 2013)'
_diffrn_ambient_temperature 173(2)
_diffrn_measured_fraction_theta_full 1.000
_diffrn_measured_fraction_theta_max 0.996
_diffrn_measurement_device_type 'Bruker APEX-II CCD'
_diffrn_measurement_method ' full spere \w scans'
_diffrn_radiation_type MoK\a
_diffrn_radiation_wavelength 0.71073
_diffrn_reflns_av_R_equivalents 0.0711
_diffrn_reflns_av_unetI/netI 0.0529
_diffrn_reflns_Laue_measured_fraction_full 1.000
_diffrn_reflns_Laue_measured_fraction_max 0.996
_diffrn_reflns_limit_h_max 30
_diffrn_reflns_limit_h_min -30
_diffrn_reflns_limit_k_max 26
_diffrn_reflns_limit_k_min -26
_diffrn_reflns_limit_l_max 26
_diffrn_reflns_limit_l_min -26
_diffrn_reflns_number 113017
_diffrn_reflns_point_group_measured_fraction_full 1.000
_diffrn_reflns_point_group_measured_fraction_max 0.996
_diffrn_reflns_theta_full 25.242
_diffrn_reflns_theta_max 28.837
_diffrn_reflns_theta_min 1.014
_diffrn_source 'X-Ray tube'
_exptl_absorpt_coefficient_mu 1.515
_exptl_absorpt_correction_T_max 0.89
_exptl_absorpt_correction_T_min 0.77
_exptl_absorpt_correction_type multi-scan
_exptl_absorpt_process_details 'SADABS (Bruker, 2013)'
_exptl_crystal_colour green
_exptl_crystal_density_diffrn 1.288
_exptl_crystal_density_method 'not measured'
_exptl_crystal_description plate
_exptl_crystal_F_000 3192
_exptl_crystal_size_max 0.260
_exptl_crystal_size_mid 0.150
_exptl_crystal_size_min 0.080
_refine_diff_density_max 0.850
_refine_diff_density_min -0.720
_refine_diff_density_rms 0.102
_refine_ls_extinction_method none
_refine_ls_goodness_of_fit_ref 1.036
_refine_ls_hydrogen_treatment mixed
_refine_ls_matrix_type full
_refine_ls_number_parameters 781
_refine_ls_number_reflns 20627
_refine_ls_number_restraints 0
_refine_ls_restrained_S_all 1.036
_refine_ls_R_factor_all 0.0624
_refine_ls_R_factor_gt 0.0346
_refine_ls_shift/su_max 0.001
_refine_ls_shift/su_mean 0.000
_refine_ls_structure_factor_coef Fsqd
_refine_ls_weighting_details 'w=1/[\s^2^(Fo^2^)+(0.0219P)^2^+7.2457P] where P=(Fo^2^+2Fc^2^)/3'
_refine_ls_weighting_scheme calc
_refine_ls_wR_factor_gt 0.0628
_refine_ls_wR_factor_ref 0.0776
_reflns_Friedel_coverage 0.000
_reflns_number_gt 15075
_reflns_number_total 20627
_reflns_threshold_expression 'I > 2\s(I)'
_cod_data_source_file c6cc09304c2.cif
_cod_data_source_block 6_NdCSiHMe2Ph
_cod_database_code 7119348
_shelx_shelxl_version_number 2014/7
_shelx_space_group_comment
;
The symmetry employed for this shelxl refinement is uniquely defined
by the following loop, which should always be used as a source of
symmetry information in preference to the above space-group names.
They are only intended as comments.
;
_shelx_estimated_absorpt_t_min 0.694
_shelx_estimated_absorpt_t_max 0.888

loop_
_space_group_symop_operation_xyz
'x, y, z'
'-x, y+1/2, -z+1/2'
'-x, -y, -z'
'x, -y-1/2, z-1/2'

loop_
_atom_site_label
_atom_site_type_symbol
_atom_site_fract_x
_atom_site_fract_y
_atom_site_fract_z
_atom_site_U_iso_or_equiv
_atom_site_adp_type
_atom_site_occupancy
_atom_site_site_symmetry_order
_atom_site_calc_flag
_atom_site_refinement_flags_posn
_atom_site_refinement_flags_adp
Nd1 Nd 0.36185(2) 0.35098(2) 0.14101(2) 0.02370(4) Uani 1 1 d . .
Nd2 Nd 0.89080(2) 0.32559(2) 0.59156(2) 0.02071(4) Uani 1 1 d . .
C1 C 0.42281(16) 0.25516(17) 0.10488(18) 0.0316(7) Uani 1 1 d . .
C2 C 0.4852(2) 0.3319(2) 0.0059(2) 0.0549(11) Uani 1 1 d . .
H2A H 0.4977 0.2892 -0.0092 0.082 Uiso 1 1 calc R U
H2B H 0.5195 0.3658 0.0136 0.082 Uiso 1 1 calc R U
H2C H 0.4424 0.3472 -0.0335 0.082 Uiso 1 1 calc R U
C3 C 0.56356(18) 0.3207(2) 0.1737(2) 0.0615(12) Uani 1 1 d . .
H3A H 0.5620 0.3072 0.2203 0.092 Uiso 1 1 calc R U
H3B H 0.5819 0.3664 0.1792 0.092 Uiso 1 1 calc R U
H3C H 0.5919 0.2893 0.1625 0.092 Uiso 1 1 calc R U
C4 C 0.5291(2) 0.1454(2) 0.1309(3) 0.0738(15) Uani 1 1 d . .
H4A H 0.5067 0.1315 0.0783 0.111 Uiso 1 1 calc R U
H4B H 0.5516 0.1065 0.1622 0.111 Uiso 1 1 calc R U
H4C H 0.5621 0.1803 0.1368 0.111 Uiso 1 1 calc R U
C5 C 0.4097(3) 0.1077(2) 0.1526(3) 0.0801(17) Uani 1 1 d . .
H5A H 0.3809 0.1198 0.1763 0.120 Uiso 1 1 calc R U
H5B H 0.4366 0.0682 0.1779 0.120 Uiso 1 1 calc R U
H5C H 0.3823 0.0972 0.0997 0.120 Uiso 1 1 calc R U
C6 C 0.35459(16) 0.24359(16) 0.04475(18) 0.0295(7) Uani 1 1 d . .
C7 C 0.30444(17) 0.22042(16) 0.06410(19) 0.0334(8) Uani 1 1 d . .
H7 H 0.3153 0.2131 0.1154 0.040 Uiso 1 1 calc R U
C8 C 0.23974(18) 0.20796(17) 0.0105(2) 0.0397(9) Uani 1 1 d . .
H8 H 0.2077 0.1910 0.0256 0.048 Uiso 1 1 calc R U
C9 C 0.22166(18) 0.22002(17) -0.0644(2) 0.0404(9) Uani 1 1 d . .
H9 H 0.1776 0.2111 -0.1013 0.048 Uiso 1 1 calc R U
C10 C 0.26925(18) 0.24539(17) -0.0847(2) 0.0378(8) Uani 1 1 d . .
H10 H 0.2572 0.2549 -0.1359 0.045 Uiso 1 1 calc R U
C11 C 0.33335(17) 0.25700(17) -0.03223(18) 0.0332(8) Uani 1 1 d . .
H11 H 0.3645 0.2746 -0.0482 0.040 Uiso 1 1 calc R U
C12 C 0.37950(16) 0.35355(16) 0.27925(18) 0.0307(7) Uani 1 1 d . .
C13 C 0.52787(19) 0.2889(2) 0.3723(2) 0.0491(10) Uani 1 1 d . .
H13A H 0.5270 0.2902 0.4212 0.074 Uiso 1 1 calc R U
H13B H 0.5732 0.2983 0.3787 0.074 Uiso 1 1 calc R U
H13C H 0.5140 0.2442 0.3498 0.074 Uiso 1 1 calc R U
C14 C 0.5098(2) 0.4376(2) 0.3442(2) 0.0582(12) Uani 1 1 d . .
H14A H 0.4801 0.4736 0.3140 0.087 Uiso 1 1 calc R U
H14B H 0.5519 0.4399 0.3402 0.087 Uiso 1 1 calc R U
H14C H 0.5184 0.4433 0.3967 0.087 Uiso 1 1 calc R U
C15 C 0.3999(3) 0.4083(2) 0.4323(2) 0.0681(14) Uani 1 1 d . .
H15A H 0.3950 0.3620 0.4465 0.102 Uiso 1 1 calc R U
H15B H 0.3826 0.4398 0.4574 0.102 Uiso 1 1 calc R U
H15C H 0.4472 0.4178 0.4475 0.102 Uiso 1 1 calc R U
C16 C 0.2625(2) 0.4152(2) 0.3072(2) 0.0584(12) Uani 1 1 d . .
H16A H 0.2351 0.4266 0.2544 0.088 Uiso 1 1 calc R U
H16B H 0.2539 0.4477 0.3391 0.088 Uiso 1 1 calc R U
H16C H 0.2511 0.3698 0.3171 0.088 Uiso 1 1 calc R U
C17 C 0.33918(16) 0.29043(16) 0.25927(17) 0.0295(7) Uani 1 1 d . .
C18 C 0.27220(16) 0.29238(17) 0.20517(19) 0.0333(8) Uani 1 1 d . .
H18 H 0.2539 0.3342 0.1819 0.040 Uiso 1 1 calc R U
C19 C 0.23180(18) 0.2353(2) 0.1846(2) 0.0429(9) Uani 1 1 d . .
H19 H 0.1866 0.2389 0.1486 0.052 Uiso 1 1 calc R U
C20 C 0.2571(2) 0.1739(2) 0.2159(2) 0.0446(9) Uani 1 1 d . .
H20 H 0.2295 0.1349 0.2022 0.053 Uiso 1 1 calc R U
C21 C 0.3230(2) 0.16932(19) 0.2677(2) 0.0456(10) Uani 1 1 d . .
H21 H 0.3409 0.1269 0.2894 0.055 Uiso 1 1 calc R U
C22 C 0.36354(18) 0.22597(17) 0.28841(19) 0.0341(8) Uani 1 1 d . .
H22 H 0.4090 0.2212 0.3232 0.041 Uiso 1 1 calc R U
C23 C 0.32454(16) 0.45788(16) 0.05441(18) 0.0284(7) Uani 1 1 d . .
C24 C 0.3509(2) 0.5946(2) 0.1489(3) 0.0688(14) Uani 1 1 d . .
H24A H 0.3195 0.6151 0.1016 0.103 Uiso 1 1 calc R U
H24B H 0.3887 0.6251 0.1746 0.103 Uiso 1 1 calc R U
H24C H 0.3284 0.5866 0.1809 0.103 Uiso 1 1 calc R U
C25 C 0.4637(2) 0.5330(2) 0.1305(3) 0.0590(12) Uani 1 1 d . .
H25A H 0.4805 0.4932 0.1149 0.089 Uiso 1 1 calc R U
H25B H 0.4955 0.5460 0.1814 0.089 Uiso 1 1 calc R U
H25C H 0.4583 0.5703 0.0960 0.089 Uiso 1 1 calc R U
C26 C 0.3918(2) 0.4989(2) -0.0499(2) 0.0566(11) Uani 1 1 d . .
H26A H 0.3970 0.5463 -0.0344 0.085 Uiso 1 1 calc R U
H26B H 0.3850 0.4959 -0.1020 0.085 Uiso 1 1 calc R U
H26C H 0.4319 0.4738 -0.0176 0.085 Uiso 1 1 calc R U
C27 C 0.24507(19) 0.5147(2) -0.1021(2) 0.0498(10) Uani 1 1 d . .
H27A H 0.2045 0.4956 -0.1023 0.075 Uiso 1 1 calc R U
H27B H 0.2409 0.5153 -0.1534 0.075 Uiso 1 1 calc R U
H27C H 0.2514 0.5608 -0.0825 0.075 Uiso 1 1 calc R U
C28 C 0.26152(15) 0.43778(15) 0.05638(17) 0.0268(7) Uani 1 1 d . .
C29 C 0.22503(15) 0.38172(17) 0.01380(18) 0.0302(7) Uani 1 1 d . .
H29 H 0.2416 0.3581 -0.0161 0.036 Uiso 1 1 calc R U
C30 C 0.16613(16) 0.36013(18) 0.0142(2) 0.0372(8) Uani 1 1 d . .
H30 H 0.1427 0.3230 -0.0161 0.045 Uiso 1 1 calc R U
C31 C 0.14150(17) 0.39210(19) 0.0582(2) 0.0416(9) Uani 1 1 d . .
H31 H 0.1006 0.3781 0.0576 0.050 Uiso 1 1 calc R U
C32 C 0.17709(19) 0.44466(19) 0.1033(2) 0.0436(9) Uani 1 1 d . .
H32 H 0.1609 0.4664 0.1346 0.052 Uiso 1 1 calc R U
C33 C 0.23617(18) 0.46637(17) 0.1036(2) 0.0366(8) Uani 1 1 d . .
H33 H 0.2604 0.5017 0.1367 0.044 Uiso 1 1 calc R U
C34 C 0.93267(15) 0.21392(15) 0.56092(16) 0.0244(6) Uani 1 1 d . .
C35 C 1.07562(18) 0.1908(2) 0.7065(2) 0.0471(10) Uani 1 1 d . .
H35A H 1.0887 0.1532 0.6838 0.071 Uiso 1 1 calc R U
H35B H 1.0915 0.1825 0.7602 0.071 Uiso 1 1 calc R U
H35C H 1.0953 0.2327 0.6991 0.071 Uiso 1 1 calc R U
C36 C 0.9503(2) 0.12855(19) 0.6982(2) 0.0469(10) Uani 1 1 d . .
H36A H 0.9014 0.1299 0.6744 0.070 Uiso 1 1 calc R U
H36B H 0.9669 0.1336 0.7526 0.070 Uiso 1 1 calc R U
H36C H 0.9652 0.0853 0.6872 0.070 Uiso 1 1 calc R U
C37 C 0.95622(18) 0.07331(18) 0.5150(2) 0.0440(9) Uani 1 1 d . .
H37A H 0.9795 0.0899 0.4863 0.066 Uiso 1 1 calc R U
H37B H 0.9347 0.0302 0.4941 0.066 Uiso 1 1 calc R U
H37C H 0.9883 0.0670 0.5675 0.066 Uiso 1 1 calc R U
C38 C 0.83717(17) 0.14860(18) 0.4077(2) 0.0403(9) Uani 1 1 d . .
H38A H 0.8004 0.1788 0.4013 0.060 Uiso 1 1 calc R U
H38B H 0.8192 0.1051 0.3842 0.060 Uiso 1 1 calc R U
H38C H 0.8633 0.1686 0.3839 0.060 Uiso 1 1 calc R U
C39 C 0.95540(15) 0.25817(14) 0.51568(16) 0.0220(6) Uani 1 1 d . .
C40 C 0.90777(16) 0.29393(16) 0.45421(17) 0.0264(7) Uani 1 1 d . .
H40 H 0.8620 0.2889 0.4426 0.032 Uiso 1 1 calc R U
C41 C 0.92526(17) 0.33642(16) 0.40976(17) 0.0295(7) Uani 1 1 d . .
H41 H 0.8917 0.3590 0.3682 0.035 Uiso 1 1 calc R U
C42 C 0.99138(17) 0.34546(17) 0.42637(19) 0.0337(8) Uani 1 1 d . .
H42 H 1.0038 0.3748 0.3968 0.040 Uiso 1 1 calc R U
C43 C 1.03937(17) 0.31155(17) 0.48621(19) 0.0339(8) Uani 1 1 d . .
H43 H 1.0850 0.3174 0.4974 0.041 Uiso 1 1 calc R U
C44 C 1.02227(15) 0.26913(16) 0.53026(18) 0.0268(7) Uani 1 1 d . .
H44 H 1.0565 0.2468 0.5715 0.032 Uiso 1 1 calc R U
C45 C 0.97832(15) 0.40978(15) 0.68779(16) 0.0245(6) Uani 1 1 d . .
C46 C 0.9130(2) 0.45924(19) 0.7949(2) 0.0443(9) Uani 1 1 d . .
H46A H 0.9449 0.4966 0.8117 0.066 Uiso 1 1 calc R U
H46B H 0.9066 0.4417 0.8375 0.066 Uiso 1 1 calc R U
H46C H 0.8702 0.4753 0.7562 0.066 Uiso 1 1 calc R U
C47 C 0.99560(18) 0.33518(19) 0.83651(19) 0.0395(9) Uani 1 1 d . .
H47A H 1.0149 0.2984 0.8196 0.059 Uiso 1 1 calc R U
H47B H 0.9668 0.3165 0.8574 0.059 Uiso 1 1 calc R U
H47C H 1.0314 0.3615 0.8750 0.059 Uiso 1 1 calc R U
C48 C 1.12389(17) 0.36540(19) 0.8007(2) 0.0408(9) Uani 1 1 d . .
H48A H 1.1219 0.3921 0.8411 0.061 Uiso 1 1 calc R U
H48B H 1.1697 0.3651 0.8061 0.061 Uiso 1 1 calc R U
H48C H 1.1097 0.3191 0.8032 0.061 Uiso 1 1 calc R U
C49 C 1.10201(17) 0.48841(18) 0.70539(19) 0.0376(8) Uani 1 1 d . .
H49A H 1.0707 0.5124 0.6606 0.056 Uiso 1 1 calc R U
H49B H 1.1449 0.4835 0.7035 0.056 Uiso 1 1 calc R U
H49C H 1.1083 0.5140 0.7502 0.056 Uiso 1 1 calc R U
C50 C 0.94123(15) 0.45592(15) 0.62421(17) 0.0254(7) Uani 1 1 d . .
C51 C 0.94679(16) 0.44835(16) 0.55624(17) 0.0288(7) Uani 1 1 d . .
H51 H 0.9752 0.4144 0.5527 0.035 Uiso 1 1 calc R U
C52 C 0.91150(17) 0.48955(17) 0.49422(18) 0.0352(8) Uani 1 1 d . .
H52 H 0.9177 0.4844 0.4501 0.042 Uiso 1 1 calc R U
C53 C 0.86806(18) 0.53728(18) 0.4964(2) 0.0408(9) Uani 1 1 d . .
H53 H 0.8435 0.5646 0.4538 0.049 Uiso 1 1 calc R U
C54 C 0.86062(17) 0.54509(17) 0.5612(2) 0.0381(8) Uani 1 1 d . .
H54 H 0.8306 0.5782 0.5631 0.046 Uiso 1 1 calc R U
C55 C 0.89595(16) 0.50569(16) 0.62358(19) 0.0325(8) Uani 1 1 d . .
H55 H 0.8895 0.5124 0.6673 0.039 Uiso 1 1 calc R U
C56 C 0.77068(15) 0.31453(16) 0.57108(17) 0.0270(7) Uani 1 1 d . .
C57 C 0.7371(2) 0.3687(2) 0.6996(2) 0.0491(10) Uani 1 1 d . .
H57A H 0.7053 0.3325 0.6938 0.074 Uiso 1 1 calc R U
H57B H 0.7236 0.4098 0.7168 0.074 Uiso 1 1 calc R U
H57C H 0.7816 0.3552 0.7367 0.074 Uiso 1 1 calc R U
C58 C 0.65183(19) 0.4076(2) 0.5400(2) 0.0557(11) Uani 1 1 d . .
H58A H 0.6518 0.4236 0.4933 0.084 Uiso 1 1 calc R U
H58B H 0.6349 0.4432 0.5613 0.084 Uiso 1 1 calc R U
H58C H 0.6232 0.3678 0.5296 0.084 Uiso 1 1 calc R U
C59 C 0.8005(2) 0.2117(2) 0.7012(2) 0.0581(12) Uani 1 1 d . .
H59A H 0.8468 0.2270 0.7211 0.087 Uiso 1 1 calc R U
H59B H 0.7995 0.1633 0.7100 0.087 Uiso 1 1 calc R U
H59C H 0.7778 0.2360 0.7263 0.087 Uiso 1 1 calc R U
C60 C 0.6674(2) 0.2051(2) 0.5650(3) 0.0610(12) Uani 1 1 d . .
H60A H 0.6462 0.2362 0.5864 0.092 Uiso 1 1 calc R U
H60B H 0.6644 0.1590 0.5810 0.092 Uiso 1 1 calc R U
H60C H 0.6446 0.2077 0.5102 0.092 Uiso 1 1 calc R U
C61 C 0.75483(14) 0.32588(16) 0.49144(17) 0.0257(7) Uani 1 1 d . .
C62 C 0.77247(16) 0.38680(17) 0.46860(18) 0.0315(7) Uani 1 1 d . .
H62 H 0.7938 0.4207 0.5051 0.038 Uiso 1 1 calc R U
C63 C 0.75998(18) 0.39949(19) 0.3945(2) 0.0401(9) Uani 1 1 d . .
H63 H 0.7722 0.4416 0.3814 0.048 Uiso 1 1 calc R U
C64 C 0.73002(18) 0.3512(2) 0.34009(19) 0.0412(9) Uani 1 1 d . .
H64 H 0.7208 0.3597 0.2894 0.049 Uiso 1 1 calc R U
C65 C 0.71365(17) 0.2901(2) 0.36079(19) 0.0388(9) Uani 1 1 d . .
H65 H 0.6936 0.2562 0.3239 0.047 Uiso 1 1 calc R U
C66 C 0.72574(15) 0.27715(17) 0.43384(18) 0.0309(7) Uani 1 1 d . .
H66 H 0.7142 0.2343 0.4460 0.037 Uiso 1 1 calc R U
Si1 Si 0.47735(5) 0.31939(6) 0.09516(6) 0.0386(2) Uani 1 1 d . .
H1S H 0.4452(17) 0.3827(17) 0.1025(19) 0.046 Uiso 1 1 d . U
Si2 Si 0.46589(6) 0.17980(6) 0.16044(6) 0.0522(3) Uani 1 1 d . .
H2S H 0.5050(19) 0.1970(19) 0.238(2) 0.063 Uiso 1 1 d . U
Si3 Si 0.46955(5) 0.35406(5) 0.30936(5) 0.0364(2) Uani 1 1 d . .
H3S H 0.4739(17) 0.3460(17) 0.2398(19) 0.044 Uiso 1 1 d . U
Si4 Si 0.35203(6) 0.41818(5) 0.32770(6) 0.0443(3) Uani 1 1 d . .
H4S H 0.3676(18) 0.4827(18) 0.311(2) 0.053 Uiso 1 1 d . U
Si5 Si 0.38164(5) 0.51301(5) 0.12927(5) 0.0342(2) Uani 1 1 d . .
H5S H 0.4000(16) 0.4711(17) 0.1929(18) 0.041 Uiso 1 1 d . U
Si6 Si 0.31803(5) 0.46230(5) -0.04174(5) 0.0340(2) Uani 1 1 d . .
H6S H 0.3115(16) 0.3989(17) -0.0772(18) 0.041 Uiso 1 1 d . U
Si7 Si 0.98287(5) 0.19855(5) 0.66115(5) 0.0288(2) Uani 1 1 d . .
H7S H 0.9696(15) 0.2598(16) 0.6925(17) 0.035 Uiso 1 1 d . U
Si8 Si 0.89159(4) 0.13596(4) 0.50934(5) 0.02709(19) Uani 1 1 d . .
H8S H 0.8503(15) 0.1061(15) 0.5371(17) 0.033 Uiso 1 1 d . U
Si9 Si 0.94564(4) 0.39069(5) 0.75562(5) 0.02595(19) Uani 1 1 d . .
H9S H 0.8838(15) 0.3513(15) 0.7077(17) 0.031 Uiso 1 1 d . U
Si10 Si 1.06779(4) 0.40302(5) 0.70885(5) 0.02759(19) Uani 1 1 d . .
H10S H 1.0767(15) 0.3674(16) 0.6542(17) 0.033 Uiso 1 1 d . U
Si11 Si 0.73851(5) 0.38505(5) 0.60815(5) 0.0331(2) Uani 1 1 d . .
H11S H 0.7756(16) 0.4436(16) 0.6173(18) 0.040 Uiso 1 1 d . U
Si12 Si 0.75734(5) 0.22882(5) 0.59846(6) 0.0354(2) Uani 1 1 d . .
H12S H 0.7819(17) 0.1830(17) 0.5669(18) 0.043 Uiso 1 1 d . U

loop_
_atom_site_aniso_label
_atom_site_aniso_U_11
_atom_site_aniso_U_22
_atom_site_aniso_U_33
_atom_site_aniso_U_23
_atom_site_aniso_U_13
_atom_site_aniso_U_12
Nd1 0.02134(8) 0.02619(9) 0.02214(9) 0.00105(7) 0.00823(7) 0.00235(7)
Nd2 0.02074(8) 0.02197(8) 0.01961(8) -0.00099(6) 0.00904(6) 0.00102(6)
C1 0.0270(17) 0.0380(19) 0.0274(17) 0.0011(14) 0.0099(14) 0.0107(14)
C2 0.040(2) 0.084(3) 0.050(2) -0.004(2) 0.027(2) -0.006(2)
C3 0.027(2) 0.095(4) 0.056(3) -0.006(3) 0.013(2) 0.005(2)
C4 0.049(3) 0.073(3) 0.091(4) -0.012(3) 0.022(3) 0.026(2)
C5 0.113(4) 0.051(3) 0.106(4) 0.041(3) 0.075(4) 0.047(3)
C6 0.0322(18) 0.0232(16) 0.0298(17) -0.0014(13) 0.0105(15) 0.0051(13)
C7 0.039(2) 0.0282(18) 0.0294(18) -0.0004(14) 0.0121(16) 0.0021(15)
C8 0.040(2) 0.0318(19) 0.046(2) -0.0045(16) 0.0175(18) -0.0094(16)
C9 0.035(2) 0.034(2) 0.037(2) -0.0074(16) 0.0025(17) -0.0046(16)
C10 0.045(2) 0.0319(19) 0.0287(18) -0.0024(15) 0.0093(17) 0.0014(16)
C11 0.0366(19) 0.0321(19) 0.0281(18) 0.0006(14) 0.0117(16) 0.0052(15)
C12 0.0349(18) 0.0298(17) 0.0256(17) 0.0016(14) 0.0117(15) 0.0004(14)
C13 0.038(2) 0.055(3) 0.042(2) 0.0044(19) 0.0069(18) -0.0021(19)
C14 0.059(3) 0.051(3) 0.041(2) 0.007(2) 0.001(2) -0.018(2)
C15 0.116(4) 0.053(3) 0.041(2) -0.010(2) 0.040(3) -0.010(3)
C16 0.084(3) 0.053(3) 0.063(3) 0.003(2) 0.054(3) 0.017(2)
C17 0.0357(19) 0.0320(18) 0.0252(17) 0.0004(14) 0.0173(15) 0.0020(14)
C18 0.0326(19) 0.0344(19) 0.0374(19) 0.0009(15) 0.0196(16) 0.0053(15)
C19 0.032(2) 0.053(3) 0.048(2) -0.0066(19) 0.0208(18) -0.0077(18)
C20 0.047(2) 0.040(2) 0.056(3) -0.0075(19) 0.031(2) -0.0158(18)
C21 0.059(3) 0.032(2) 0.054(2) 0.0039(18) 0.031(2) -0.0024(18)
C22 0.037(2) 0.0333(19) 0.0324(19) 0.0046(15) 0.0162(16) 0.0013(15)
C23 0.0277(17) 0.0250(17) 0.0325(18) 0.0007(14) 0.0133(15) -0.0012(13)
C24 0.070(3) 0.041(3) 0.086(4) -0.020(2) 0.025(3) -0.007(2)
C25 0.047(3) 0.064(3) 0.066(3) -0.014(2) 0.025(2) -0.024(2)
C26 0.056(3) 0.072(3) 0.052(3) 0.010(2) 0.033(2) -0.004(2)
C27 0.050(2) 0.052(3) 0.035(2) 0.0109(18) 0.0072(19) -0.0014(19)
C28 0.0251(16) 0.0250(16) 0.0278(17) 0.0056(13) 0.0094(14) 0.0070(13)
C29 0.0245(17) 0.0332(18) 0.0312(18) 0.0020(14) 0.0107(14) 0.0038(14)
C30 0.0236(17) 0.040(2) 0.039(2) 0.0065(16) 0.0055(15) 0.0012(15)
C31 0.0267(18) 0.047(2) 0.053(2) 0.0194(19) 0.0191(18) 0.0112(16)
C32 0.049(2) 0.040(2) 0.056(2) 0.0117(19) 0.036(2) 0.0181(18)
C33 0.043(2) 0.0301(19) 0.044(2) -0.0011(16) 0.0255(18) 0.0032(16)
C34 0.0262(16) 0.0237(16) 0.0238(16) -0.0019(12) 0.0115(13) -0.0013(12)
C35 0.044(2) 0.055(3) 0.032(2) 0.0025(18) 0.0072(18) 0.0094(19)
C36 0.063(3) 0.044(2) 0.043(2) 0.0134(18) 0.032(2) 0.0049(19)
C37 0.040(2) 0.034(2) 0.049(2) -0.0113(17) 0.0115(19) 0.0073(16)
C38 0.035(2) 0.0315(19) 0.044(2) -0.0110(16) 0.0086(17) -0.0019(15)
C39 0.0241(15) 0.0209(15) 0.0240(15) -0.0046(12) 0.0133(13) -0.0020(12)
C40 0.0256(16) 0.0312(17) 0.0235(16) -0.0054(13) 0.0117(14) -0.0016(13)
C41 0.0367(19) 0.0290(18) 0.0220(16) 0.0011(13) 0.0121(14) 0.0004(14)
C42 0.043(2) 0.0332(19) 0.0325(18) 0.0014(15) 0.0232(17) -0.0077(15)
C43 0.0297(18) 0.037(2) 0.040(2) -0.0029(16) 0.0201(16) -0.0062(15)
C44 0.0257(16) 0.0273(17) 0.0286(17) -0.0026(13) 0.0131(14) 0.0004(13)
C45 0.0259(16) 0.0254(16) 0.0208(15) 0.0023(12) 0.0089(13) -0.0002(13)
C46 0.064(3) 0.044(2) 0.035(2) -0.0018(17) 0.031(2) 0.0036(19)
C47 0.042(2) 0.049(2) 0.0269(18) 0.0083(16) 0.0147(16) 0.0033(17)
C48 0.0261(18) 0.048(2) 0.040(2) 0.0080(17) 0.0070(16) 0.0049(16)
C49 0.0304(19) 0.048(2) 0.0338(19) 0.0051(16) 0.0133(16) -0.0043(16)
C50 0.0232(16) 0.0242(16) 0.0253(16) -0.0014(13) 0.0074(13) -0.0052(13)
C51 0.0290(17) 0.0289(17) 0.0274(17) -0.0002(14) 0.0113(14) -0.0033(14)
C52 0.043(2) 0.0333(19) 0.0243(17) 0.0044(14) 0.0103(16) -0.0088(16)
C53 0.041(2) 0.0305(19) 0.038(2) 0.0086(16) 0.0052(17) -0.0047(16)
C54 0.035(2) 0.0267(18) 0.045(2) 0.0033(16) 0.0111(17) 0.0050(15)
C55 0.0356(19) 0.0274(18) 0.0338(18) 0.0032(15) 0.0146(16) 0.0041(14)
C56 0.0221(16) 0.0335(18) 0.0255(16) -0.0012(13) 0.0106(13) -0.0009(13)
C57 0.046(2) 0.067(3) 0.038(2) -0.008(2) 0.0225(19) 0.005(2)
C58 0.043(2) 0.065(3) 0.050(3) -0.010(2) 0.011(2) 0.018(2)
C59 0.067(3) 0.057(3) 0.055(3) 0.017(2) 0.031(2) 0.002(2)
C60 0.047(3) 0.056(3) 0.086(3) 0.004(2) 0.034(3) -0.012(2)
C61 0.0171(14) 0.0311(17) 0.0266(16) -0.0031(14) 0.0076(13) 0.0008(13)
C62 0.0272(17) 0.0345(19) 0.0256(17) -0.0032(14) 0.0051(14) -0.0020(14)
C63 0.037(2) 0.044(2) 0.034(2) 0.0073(17) 0.0116(17) -0.0017(17)
C64 0.036(2) 0.057(2) 0.0237(18) 0.0033(17) 0.0073(16) 0.0070(18)
C65 0.0282(18) 0.052(2) 0.0300(19) -0.0135(17) 0.0070(15) 0.0023(16)
C66 0.0223(16) 0.0339(19) 0.0342(19) -0.0068(15) 0.0104(14) -0.0026(14)
Si1 0.0229(5) 0.0570(7) 0.0359(6) -0.0029(5) 0.0130(4) 0.0052(4)
Si2 0.0584(7) 0.0535(7) 0.0356(6) 0.0050(5) 0.0121(5) 0.0344(6)
Si3 0.0352(5) 0.0405(6) 0.0251(5) 0.0016(4) 0.0056(4) -0.0067(4)
Si4 0.0746(8) 0.0304(6) 0.0379(6) -0.0025(4) 0.0338(6) 0.0004(5)
Si5 0.0348(5) 0.0312(5) 0.0324(5) 0.0019(4) 0.0109(4) -0.0044(4)
Si6 0.0412(6) 0.0303(5) 0.0333(5) 0.0009(4) 0.0189(5) -0.0011(4)
Si7 0.0366(5) 0.0265(5) 0.0249(5) 0.0030(4) 0.0149(4) 0.0068(4)
Si8 0.0273(5) 0.0233(5) 0.0338(5) -0.0042(4) 0.0163(4) -0.0022(4)
Si9 0.0271(5) 0.0299(5) 0.0200(4) -0.0016(4) 0.0095(4) 0.0006(4)
Si10 0.0239(5) 0.0321(5) 0.0252(5) -0.0025(4) 0.0093(4) 0.0014(4)
Si11 0.0302(5) 0.0385(6) 0.0304(5) -0.0064(4) 0.0131(4) -0.0012(4)
Si12 0.0317(5) 0.0359(5) 0.0470(6) 0.0065(5) 0.0249(5) 0.0032(4)

loop_
_atom_type_symbol
_atom_type_description
_atom_type_scat_dispersion_real
_atom_type_scat_dispersion_imag
_atom_type_scat_source
C C 0.0033 0.0016 'International Tables Vol C Tables 4.2.6.8 and 6.1.1.4'
H H 0.0000 0.0000 'International Tables Vol C Tables 4.2.6.8 and 6.1.1.4'
Si Si 0.0817 0.0704 'International Tables Vol C Tables 4.2.6.8 and 6.1.1.4'
Nd Nd -0.1943 3.0179 'International Tables Vol C Tables 4.2.6.8 and 6.1.1.4'

loop_
_geom_angle_atom_site_label_1
_geom_angle_atom_site_label_2
_geom_angle_atom_site_label_3
_geom_angle
C12 Nd1 C1 116.63(10)
C12 Nd1 C23 122.26(10)
C1 Nd1 C23 117.49(10)
C12 Nd1 Si3 35.53(8)
C1 Nd1 Si3 93.33(7)
C23 Nd1 Si3 123.71(7)
C12 Nd1 Si1 123.03(8)
C1 Nd1 Si1 35.49(8)
C23 Nd1 Si1 92.09(7)
Si3 Nd1 Si1 88.26(3)
C12 Nd1 H1S 123.7(8)
C1 Nd1 H1S 62.0(8)
C23 Nd1 H1S 69.2(8)
Si3 Nd1 H1S 89.7(8)
Si1 Nd1 H1S 26.8(8)
C12 Nd1 H3S 61.2(8)
C1 Nd1 H3S 73.4(8)
C23 Nd1 H3S 119.0(8)
Si3 Nd1 H3S 25.8(8)
Si1 Nd1 H3S 62.5(8)
H1S Nd1 H3S 66.1(11)
C12 Nd1 H5S 72.0(7)
C1 Nd1 H5S 131.2(7)
C23 Nd1 H5S 58.1(7)
Si3 Nd1 H5S 66.1(7)
Si1 Nd1 H5S 97.4(7)
H1S Nd1 H5S 73.6(11)
H3S Nd1 H5S 70.8(11)
C56 Nd2 C34 110.77(10)
C56 Nd2 C45 124.37(10)
C34 Nd2 C45 118.93(9)
C56 Nd2 H7S 115.1(7)
C34 Nd2 H7S 61.3(7)
C45 Nd2 H7S 72.5(7)
C56 Nd2 H9S 70.5(7)
C34 Nd2 H9S 125.8(7)
C45 Nd2 H9S 61.1(7)
H7S Nd2 H9S 69.5(10)
C6 C1 Si1 121.2(2)
C6 C1 Si2 115.8(2)
Si1 C1 Si2 115.33(18)
C6 C1 Nd1 81.89(18)
Si1 C1 Nd1 88.47(13)
Si2 C1 Nd1 128.25(16)
Si1 C2 H2A 109.5
Si1 C2 H2B 109.5
H2A C2 H2B 109.5
Si1 C2 H2C 109.5
H2A C2 H2C 109.5
H2B C2 H2C 109.5
Si1 C3 H3A 109.5
Si1 C3 H3B 109.5
H3A C3 H3B 109.5
Si1 C3 H3C 109.5
H3A C3 H3C 109.5
H3B C3 H3C 109.5
Si2 C4 H4A 109.5
Si2 C4 H4B 109.5
H4A C4 H4B 109.5
Si2 C4 H4C 109.5
H4A C4 H4C 109.5
H4B C4 H4C 109.5
Si2 C5 H5A 109.5
Si2 C5 H5B 109.5
H5A C5 H5B 109.5
Si2 C5 H5C 109.5
H5A C5 H5C 109.5
H5B C5 H5C 109.5
C7 C6 C11 115.2(3)
C7 C6 C1 119.2(3)
C11 C6 C1 125.5(3)
C8 C7 C6 122.2(3)
C8 C7 H7 118.9
C6 C7 H7 118.9
C9 C8 C7 120.5(3)
C9 C8 H8 119.7
C7 C8 H8 119.7
C8 C9 C10 118.4(3)
C8 C9 H9 120.8
C10 C9 H9 120.8
C11 C10 C9 121.3(3)
C11 C10 H10 119.3
C9 C10 H10 119.3
C10 C11 C6 122.2(3)
C10 C11 H11 118.9
C6 C11 H11 118.9
C17 C12 Si3 122.7(2)
C17 C12 Si4 114.8(2)
Si3 C12 Si4 113.06(18)
C17 C12 Nd1 84.74(18)
Si3 C12 Nd1 88.91(13)
Si4 C12 Nd1 128.92(16)
Si3 C13 H13A 109.5
Si3 C13 H13B 109.5
H13A C13 H13B 109.5
Si3 C13 H13C 109.5
H13A C13 H13C 109.5
H13B C13 H13C 109.5
Si3 C14 H14A 109.5
Si3 C14 H14B 109.5
H14A C14 H14B 109.5
Si3 C14 H14C 109.5
H14A C14 H14C 109.5
H14B C14 H14C 109.5
Si4 C15 H15A 109.5
Si4 C15 H15B 109.5
H15A C15 H15B 109.5
Si4 C15 H15C 109.5
H15A C15 H15C 109.5
H15B C15 H15C 109.5
Si4 C16 H16A 109.5
Si4 C16 H16B 109.5
H16A C16 H16B 109.5
Si4 C16 H16C 109.5
H16A C16 H16C 109.5
H16B C16 H16C 109.5
C18 C17 C22 115.3(3)
C18 C17 C12 119.7(3)
C22 C17 C12 125.0(3)
C19 C18 C17 122.4(3)
C19 C18 H18 118.8
C17 C18 H18 118.8
C20 C19 C18 120.3(4)
C20 C19 H19 119.8
C18 C19 H19 119.8
C19 C20 C21 119.2(3)
C19 C20 H20 120.4
C21 C20 H20 120.4
C20 C21 C22 120.8(4)
C20 C21 H21 119.6
C22 C21 H21 119.6
C21 C22 C17 121.9(3)
C21 C22 H22 119.0
C17 C22 H22 119.0
C28 C23 Si5 118.0(2)
C28 C23 Si6 113.2(2)
Si5 C23 Si6 121.27(17)
C28 C23 Nd1 78.31(17)
Si5 C23 Nd1 92.46(13)
Si6 C23 Nd1 124.90(15)
Si5 C24 H24A 109.5
Si5 C24 H24B 109.5
H24A C24 H24B 109.5
Si5 C24 H24C 109.5
H24A C24 H24C 109.5
H24B C24 H24C 109.5
Si5 C25 H25A 109.5
Si5 C25 H25B 109.5
H25A C25 H25B 109.5
Si5 C25 H25C 109.5
H25A C25 H25C 109.5
H25B C25 H25C 109.5
Si6 C26 H26A 109.5
Si6 C26 H26B 109.5
H26A C26 H26B 109.5
Si6 C26 H26C 109.5
H26A C26 H26C 109.5
H26B C26 H26C 109.5
Si6 C27 H27A 109.5
Si6 C27 H27B 109.5
H27A C27 H27B 109.5
Si6 C27 H27C 109.5
H27A C27 H27C 109.5
H27B C27 H27C 109.5
C33 C28 C29 114.8(3)
C33 C28 C23 125.0(3)
C29 C28 C23 120.0(3)
C30 C29 C28 122.5(3)
C30 C29 H29 118.8
C28 C29 H29 118.8
C31 C30 C29 120.4(3)
C31 C30 H30 119.8
C29 C30 H30 119.8
C30 C31 C32 119.0(3)
C30 C31 H31 120.5
C32 C31 H31 120.5
C31 C32 C33 121.1(3)
C31 C32 H32 119.5
C33 C32 H32 119.5
C32 C33 C28 122.1(3)
C32 C33 H33 119.0
C28 C33 H33 119.0
C39 C34 Si7 122.9(2)
C39 C34 Si8 111.9(2)
Si7 C34 Si8 112.26(16)
C39 C34 Nd2 83.74(17)
Si7 C34 Nd2 89.96(12)
Si8 C34 Nd2 134.59(15)
Si7 C35 H35A 109.5
Si7 C35 H35B 109.5
H35A C35 H35B 109.5
Si7 C35 H35C 109.5
H35A C35 H35C 109.5
H35B C35 H35C 109.5
Si7 C36 H36A 109.5
Si7 C36 H36B 109.5
H36A C36 H36B 109.5
Si7 C36 H36C 109.5
H36A C36 H36C 109.5
H36B C36 H36C 109.5
Si8 C37 H37A 109.5
Si8 C37 H37B 109.5
H37A C37 H37B 109.5
Si8 C37 H37C 109.5
H37A C37 H37C 109.5
H37B C37 H37C 109.5
Si8 C38 H38A 109.5
Si8 C38 H38B 109.5
H38A C38 H38B 109.5
Si8 C38 H38C 109.5
H38A C38 H38C 109.5
H38B C38 H38C 109.5
C40 C39 C44 115.5(3)
C40 C39 C34 119.3(3)
C44 C39 C34 125.2(3)
C41 C40 C39 122.6(3)
C41 C40 H40 118.7
C39 C40 H40 118.7
C42 C41 C40 119.7(3)
C42 C41 H41 120.1
C40 C41 H41 120.1
C41 C42 C43 119.4(3)
C41 C42 H42 120.3
C43 C42 H42 120.3
C42 C43 C44 121.1(3)
C42 C43 H43 119.4
C44 C43 H43 119.4
C43 C44 C39 121.8(3)
C43 C44 H44 119.1
C39 C44 H44 119.1
C50 C45 Si9 120.0(2)
C50 C45 Si10 112.3(2)
Si9 C45 Si10 123.77(16)
C50 C45 Nd2 79.34(17)
Si9 C45 Nd2 89.65(12)
Si10 C45 Nd2 119.89(14)
Si9 C46 H46A 109.5
Si9 C46 H46B 109.5
H46A C46 H46B 109.5
Si9 C46 H46C 109.5
H46A C46 H46C 109.5
H46B C46 H46C 109.5
Si9 C47 H47A 109.5
Si9 C47 H47B 109.5
H47A C47 H47B 109.5
Si9 C47 H47C 109.5
H47A C47 H47C 109.5
H47B C47 H47C 109.5
Si10 C48 H48A 109.5
Si10 C48 H48B 109.5
H48A C48 H48B 109.5
Si10 C48 H48C 109.5
H48A C48 H48C 109.5
H48B C48 H48C 109.5
Si10 C49 H49A 109.5
Si10 C49 H49B 109.5
H49A C49 H49B 109.5
Si10 C49 H49C 109.5
H49A C49 H49C 109.5
H49B C49 H49C 109.5
C55 C50 C51 115.4(3)
C55 C50 C45 124.8(3)
C51 C50 C45 119.7(3)
C52 C51 C50 121.7(3)
C52 C51 H51 119.1
C50 C51 H51 119.1
C53 C52 C51 120.7(3)
C53 C52 H52 119.7
C51 C52 H52 119.7
C52 C53 C54 119.0(3)
C52 C53 H53 120.5
C54 C53 H53 120.5
C53 C54 C55 121.2(3)
C53 C54 H54 119.4
C55 C54 H54 119.4
C54 C55 C50 122.0(3)
C54 C55 H55 119.0
C50 C55 H55 119.0
C61 C56 Si12 117.4(2)
C61 C56 Si11 110.8(2)
Si12 C56 Si11 115.74(16)
C61 C56 Nd2 84.18(17)
Si12 C56 Nd2 109.11(14)
Si11 C56 Nd2 115.75(14)
Si11 C57 H57A 109.5
Si11 C57 H57B 109.5
H57A C57 H57B 109.5
Si11 C57 H57C 109.5
H57A C57 H57C 109.5
H57B C57 H57C 109.5
Si11 C58 H58A 109.5
Si11 C58 H58B 109.5
H58A C58 H58B 109.5
Si11 C58 H58C 109.5
H58A C58 H58C 109.5
H58B C58 H58C 109.5
Si12 C59 H59A 109.5
Si12 C59 H59B 109.5
H59A C59 H59B 109.5
Si12 C59 H59C 109.5
H59A C59 H59C 109.5
H59B C59 H59C 109.5
Si12 C60 H60A 109.5
Si12 C60 H60B 109.5
H60A C60 H60B 109.5
Si12 C60 H60C 109.5
H60A C60 H60C 109.5
H60B C60 H60C 109.5
C62 C61 C66 114.8(3)
C62 C61 C56 120.4(3)
C66 C61 C56 124.6(3)
C63 C62 C61 122.7(3)
C63 C62 H62 118.6
C61 C62 H62 118.6
C64 C63 C62 120.3(3)
C64 C63 H63 119.9
C62 C63 H63 119.9
C65 C64 C63 118.6(3)
C65 C64 H64 120.7
C63 C64 H64 120.7
C66 C65 C64 121.5(3)
C66 C65 H65 119.3
C64 C65 H65 119.3
C65 C66 C61 122.0(3)
C65 C66 H66 119.0
C61 C66 H66 119.0
C1 Si1 C2 122.32(18)
C1 Si1 C3 114.27(19)
C2 Si1 C3 107.31(19)
C1 Si1 Nd1 56.03(10)
C2 Si1 Nd1 132.45(14)
C3 Si1 Nd1 115.46(14)
C1 Si1 H1S 101.8(13)
C2 Si1 H1S 103.4(13)
C3 Si1 H1S 105.7(13)
Nd1 Si1 H1S 46.5(13)
C1 Si2 C5 114.48(19)
C1 Si2 C4 111.8(2)
C5 Si2 C4 105.4(2)
C1 Si2 H2S 111.0(15)
C5 Si2 H2S 109.8(15)
C4 Si2 H2S 103.7(15)
C12 Si3 C14 114.02(19)
C12 Si3 C13 123.93(17)
C14 Si3 C13 106.56(18)
C12 Si3 Nd1 55.57(10)
C14 Si3 Nd1 115.45(13)
C13 Si3 Nd1 132.81(13)
C12 Si3 H3S 102.3(13)
C14 Si3 H3S 103.3(13)
C13 Si3 H3S 104.1(13)
Nd1 Si3 H3S 47.1(13)
C16 Si4 C12 115.59(17)
C16 Si4 C15 105.9(2)
C12 Si4 C15 109.96(19)
C16 Si4 H4S 109.3(14)
C12 Si4 H4S 109.8(14)
C15 Si4 H4S 105.8(15)
C23 Si5 C25 117.86(18)
C23 Si5 C24 119.88(18)
C25 Si5 C24 105.2(2)
C23 Si5 H5S 101.5(13)
C25 Si5 H5S 102.4(13)
C24 Si5 H5S 108.2(13)
C23 Si6 C27 109.96(17)
C23 Si6 C26 115.70(17)
C27 Si6 C26 106.41(19)
C23 Si6 H6S 114.5(13)
C27 Si6 H6S 107.8(13)
C26 Si6 H6S 101.8(13)
C34 Si7 C36 113.22(16)
C34 Si7 C35 123.94(16)
C36 Si7 C35 106.95(18)
C34 Si7 H7S 100.6(12)
C36 Si7 H7S 105.4(12)
C35 Si7 H7S 104.7(12)
C34 Si8 C38 114.51(15)
C34 Si8 C37 109.79(15)
C38 Si8 C37 105.91(17)
C34 Si8 H8S 112.8(12)
C38 Si8 H8S 104.8(12)
C37 Si8 H8S 108.7(13)
C45 Si9 C47 118.39(15)
C45 Si9 C46 120.77(16)
C47 Si9 C46 105.45(17)
C45 Si9 H9S 101.2(12)
C47 Si9 H9S 105.9(12)
C46 Si9 H9S 102.9(12)
C48 Si10 C45 116.49(15)
C48 Si10 C49 106.81(16)
C45 Si10 C49 110.02(15)
C48 Si10 H10S 107.4(13)
C45 Si10 H10S 111.8(13)
C49 Si10 H10S 103.4(13)
C57 Si11 C58 107.05(19)
C57 Si11 C56 115.42(17)
C58 Si11 C56 110.51(16)
C57 Si11 H11S 106.4(13)
C58 Si11 H11S 105.3(13)
C56 Si11 H11S 111.5(13)
C56 Si12 C59 114.58(18)
C56 Si12 C60 114.34(17)
C59 Si12 C60 107.5(2)
C56 Si12 H12S 109.4(14)
C59 Si12 H12S 105.3(14)
C60 Si12 H12S 104.9(14)

loop_
_geom_bond_atom_site_label_1
_geom_bond_atom_site_label_2
_geom_bond_distance
Nd1 C12 2.597(3)
Nd1 C1 2.615(3)
Nd1 C23 2.625(3)
Nd1 Si3 3.1479(10)
Nd1 Si1 3.1522(10)
Nd1 H1S 2.39(3)
Nd1 H3S 2.41(3)
Nd1 H5S 2.59(3)
Nd2 C56 2.541(3)
Nd2 C34 2.579(3)
Nd2 C45 2.643(3)
Nd2 H7S 2.39(3)
Nd2 H9S 2.43(3)
C1 C6 1.484(4)
C1 Si1 1.831(4)
C1 Si2 1.857(3)
C2 Si1 1.872(4)
C2 H2A 0.9800
C2 H2B 0.9800
C2 H2C 0.9800
C3 Si1 1.872(4)
C3 H3A 0.9800
C3 H3B 0.9800
C3 H3C 0.9800
C4 Si2 1.880(4)
C4 H4A 0.9800
C4 H4B 0.9800
C4 H4C 0.9800
C5 Si2 1.863(5)
C5 H5A 0.9800
C5 H5B 0.9800
C5 H5C 0.9800
C6 C7 1.411(5)
C6 C11 1.413(4)
C7 C8 1.390(5)
C7 H7 0.9500
C8 C9 1.382(5)
C8 H8 0.9500
C9 C10 1.385(5)
C9 H9 0.9500
C10 C11 1.371(5)
C10 H10 0.9500
C11 H11 0.9500
C12 C17 1.491(5)
C12 Si3 1.830(3)
C12 Si4 1.861(3)
C13 Si3 1.871(4)
C13 H13A 0.9800
C13 H13B 0.9800
C13 H13C 0.9800
C14 Si3 1.869(4)
C14 H14A 0.9800
C14 H14B 0.9800
C14 H14C 0.9800
C15 Si4 1.884(4)
C15 H15A 0.9800
C15 H15B 0.9800
C15 H15C 0.9800
C16 Si4 1.859(4)
C16 H16A 0.9800
C16 H16B 0.9800
C16 H16C 0.9800
C17 C18 1.408(5)
C17 C22 1.411(4)
C18 C19 1.393(5)
C18 H18 0.9500
C19 C20 1.373(5)
C19 H19 0.9500
C20 C21 1.380(5)
C20 H20 0.9500
C21 C22 1.388(5)
C21 H21 0.9500
C22 H22 0.9500
C23 C28 1.480(4)
C23 Si5 1.836(3)
C23 Si6 1.852(3)
C24 Si5 1.866(4)
C24 H24A 0.9800
C24 H24B 0.9800
C24 H24C 0.9800
C25 Si5 1.865(4)
C25 H25A 0.9800
C25 H25B 0.9800
C25 H25C 0.9800
C26 Si6 1.871(4)
C26 H26A 0.9800
C26 H26B 0.9800
C26 H26C 0.9800
C27 Si6 1.860(4)
C27 H27A 0.9800
C27 H27B 0.9800
C27 H27C 0.9800
C28 C33 1.409(4)
C28 C29 1.418(4)
C29 C30 1.387(4)
C29 H29 0.9500
C30 C31 1.375(5)
C30 H30 0.9500
C31 C32 1.377(5)
C31 H31 0.9500
C32 C33 1.385(5)
C32 H32 0.9500
C33 H33 0.9500
C34 C39 1.495(4)
C34 Si7 1.831(3)
C34 Si8 1.860(3)
C35 Si7 1.868(4)
C35 H35A 0.9800
C35 H35B 0.9800
C35 H35C 0.9800
C36 Si7 1.864(4)
C36 H36A 0.9800
C36 H36B 0.9800
C36 H36C 0.9800
C37 Si8 1.871(3)
C37 H37A 0.9800
C37 H37B 0.9800
C37 H37C 0.9800
C38 Si8 1.861(4)
C38 H38A 0.9800
C38 H38B 0.9800
C38 H38C 0.9800
C39 C40 1.409(4)
C39 C44 1.408(4)
C40 C41 1.394(4)
C40 H40 0.9500
C41 C42 1.377(5)
C41 H41 0.9500
C42 C43 1.377(5)
C42 H42 0.9500
C43 C44 1.383(4)
C43 H43 0.9500
C44 H44 0.9500
C45 C50 1.483(4)
C45 Si9 1.831(3)
C45 Si10 1.858(3)
C46 Si9 1.869(4)
C46 H46A 0.9800
C46 H46B 0.9800
C46 H46C 0.9800
C47 Si9 1.862(3)
C47 H47A 0.9800
C47 H47B 0.9800
C47 H47C 0.9800
C48 Si10 1.856(3)
C48 H48A 0.9800
C48 H48B 0.9800
C48 H48C 0.9800
C49 Si10 1.872(3)
C49 H49A 0.9800
C49 H49B 0.9800
C49 H49C 0.9800
C50 C55 1.410(4)
C50 C51 1.416(4)
C51 C52 1.398(4)
C51 H51 0.9500
C52 C53 1.370(5)
C52 H52 0.9500
C53 C54 1.377(5)
C53 H53 0.9500
C54 C55 1.382(5)
C54 H54 0.9500
C55 H55 0.9500
C56 C61 1.478(4)
C56 Si12 1.849(3)
C56 Si11 1.865(3)
C57 Si11 1.860(4)
C57 H57A 0.9800
C57 H57B 0.9800
C57 H57C 0.9800
C58 Si11 1.866(4)
C58 H58A 0.9800
C58 H58B 0.9800
C58 H58C 0.9800
C59 Si12 1.865(4)
C59 H59A 0.9800
C59 H59B 0.9800
C59 H59C 0.9800
C60 Si12 1.879(4)
C60 H60A 0.9800
C60 H60B 0.9800
C60 H60C 0.9800
C61 C62 1.407(4)
C61 C66 1.419(4)
C62 C63 1.395(5)
C62 H62 0.9500
C63 C64 1.378(5)
C63 H63 0.9500
C64 C65 1.379(5)
C64 H64 0.9500
C65 C66 1.378(5)
C65 H65 0.9500
C66 H66 0.9500
Si1 H1S 1.49(3)
Si2 H2S 1.45(4)
Si3 H3S 1.43(3)
Si4 H4S 1.40(4)
Si5 H5S 1.41(3)
Si6 H6S 1.42(3)
Si7 H7S 1.45(3)
Si8 H8S 1.40(3)
Si9 H9S 1.51(3)
Si10 H10S 1.38(3)
Si11 H11S 1.39(3)
Si12 H12S 1.35(3)
